data_1551893
loop_
_publ_author_name
'Merz, Julia'
'Steffen, Andreas'
'Nitsch, J\"orn'
'Fink, Julian'
'Sch\"urger, Claudia B.'
'Friedrich, Alexandra'
'Krummenacher, Ivo'
'Braunschweig, Holger'
'Moos, Michael'
'Mims, David'
'Lambert, Christoph'
'Marder, Todd B.'

_publ_section_title
;
 Synthesis, Photophysical and Electronic Properties of Tetra- Donor- or
 Acceptor-Substituted ortho-Perylenes Displaying Four Reversible
 Oxidations or Reductions
;
_journal_name_full 'Chemical Science'
_journal_paper_doi 10.1039/C9SC02420D
_journal_year 2019
_chemical_formula_moiety 'C76 H64 N4 O8'
_chemical_formula_sum 'C76 H64 N4 O8'
_chemical_formula_weight 1161.31
_chemical_name_systematic N2,N2,N5,N5,N8,N8,N11,N11-(4-methoxyphenyl)perylene-2,5,8,11-tetraamine
_space_group_crystal_system monoclinic
_space_group_IT_number 14
_space_group_name_Hall '-P 2yn'
_space_group_name_H-M_alt 'P 1 21/n 1'
_symmetry_space_group_name_Hall '-P 2yn'
_symmetry_space_group_name_H-M 'P 1 21/n 1'
_atom_sites_solution_hydrogens geom
_atom_sites_solution_primary iterative
_atom_sites_solution_secondary difmap
_audit_creation_date 2017-07-11
_audit_creation_method SHELXL-2014/7
_audit_update_record
;
2018-11-28 deposited with the CCDC.    2019-06-21 downloaded from the CCDC.
;
_cell_angle_alpha 90
_cell_angle_beta 95.45(2)
_cell_angle_gamma 90
_cell_formula_units_Z 2
_cell_length_a 14.025(7)
_cell_length_b 11.576(7)
_cell_length_c 18.285(9)
_cell_measurement_reflns_used 4322
_cell_measurement_temperature 100(2)
_cell_measurement_theta_max 24.68
_cell_measurement_theta_min 2.60
_cell_volume 2955(3)
_computing_cell_refinement 'Saint+ ver. V8.37A (Bruker AXS)'
_computing_data_collection 'APEX3 ver. 2016.1-0 (Bruker AXS)'
_computing_data_reduction 'Saint+ ver. V8.37A (Bruker AXS)'
_computing_molecular_graphics 'ShelXLe (Huebschle et all, 2011)'
_computing_publication_material 'SHELXL-2014/7 (Sheldrick, 2014)'
_computing_structure_refinement 'SHELXL-2014/7 (Sheldrick, 2014)'
_computing_structure_solution 'SHELXT (Sheldrick, 2014)'
_diffrn_ambient_temperature 100(2)
_diffrn_detector 'CCD area detector (Apex2)'
_diffrn_detector_area_resol_mean 8.333
_diffrn_measured_fraction_theta_full 0.999
_diffrn_measured_fraction_theta_max 0.995
_diffrn_measurement_device_type 'Bruker X8-APEX II'
_diffrn_measurement_method '\f and \w scans'
_diffrn_radiation_monochromator graphite
_diffrn_radiation_type MoK\a
_diffrn_radiation_wavelength 0.71073
_diffrn_reflns_av_R_equivalents 0.0547
_diffrn_reflns_av_unetI/netI 0.0588
_diffrn_reflns_Laue_measured_fraction_full 0.999
_diffrn_reflns_Laue_measured_fraction_max 0.995
_diffrn_reflns_limit_h_max 17
_diffrn_reflns_limit_h_min -17
_diffrn_reflns_limit_k_max 14
_diffrn_reflns_limit_k_min -14
_diffrn_reflns_limit_l_max 22
_diffrn_reflns_limit_l_min -22
_diffrn_reflns_number 23828
_diffrn_reflns_point_group_measured_fraction_full 0.999
_diffrn_reflns_point_group_measured_fraction_max 0.995
_diffrn_reflns_theta_full 26.000
_diffrn_reflns_theta_max 26.511
_diffrn_reflns_theta_min 1.921
_diffrn_source 'rotating-anode (Nonius FR-591)'
_exptl_absorpt_coefficient_mu 0.085
_exptl_absorpt_correction_T_max 0.7454
_exptl_absorpt_correction_T_min 0.6719
_exptl_absorpt_correction_type multi-scan
_exptl_absorpt_process_details 'SadAbs 2016/2 (Bruker AXS)'
_exptl_crystal_colour orange
_exptl_crystal_density_diffrn 1.305
_exptl_crystal_description plate
_exptl_crystal_F_000 1224
_exptl_crystal_recrystallization_method 'Re-crystallisation from solvent'
_exptl_crystal_size_max 0.39
_exptl_crystal_size_mid 0.302
_exptl_crystal_size_min 0.132
_refine_diff_density_max 0.217
_refine_diff_density_min -0.214
_refine_diff_density_rms 0.045
_refine_ls_extinction_method none
_refine_ls_goodness_of_fit_ref 1.016
_refine_ls_hydrogen_treatment constr
_refine_ls_matrix_type full
_refine_ls_number_parameters 401
_refine_ls_number_reflns 6104
_refine_ls_number_restraints 0
_refine_ls_restrained_S_all 1.016
_refine_ls_R_factor_all 0.0847
_refine_ls_R_factor_gt 0.0470
_refine_ls_shift/su_max 0.000
_refine_ls_shift/su_mean 0.000
_refine_ls_structure_factor_coef Fsqd
_refine_ls_weighting_details 'w=1/[\s^2^(Fo^2^)+(0.0520P)^2^+0.5086P] where P=(Fo^2^+2Fc^2^)/3'
_refine_ls_weighting_scheme calc
_refine_ls_wR_factor_gt 0.1035
_refine_ls_wR_factor_ref 0.1182
_reflns_Friedel_coverage 0.000
_reflns_number_gt 4063
_reflns_number_total 6104
_reflns_threshold_expression 'I > 2\s(I)'
_cod_data_source_file c9sc02420d2.cif
_cod_data_source_block DPA-4-Per
_cod_database_code 1551893
_shelx_shelxl_version_number 2014/7
_shelx_space_group_comment
;
The symmetry employed for this shelxl refinement is uniquely defined
by the following loop, which should always be used as a source of
symmetry information in preference to the above space-group names.
They are only intended as comments.
;
_shelx_estimated_absorpt_t_min 0.968
_shelx_estimated_absorpt_t_max 0.989

loop_
_space_group_symop_operation_xyz
'x, y, z'
'-x+1/2, y+1/2, -z+1/2'
'-x, -y, -z'
'x-1/2, -y-1/2, z-1/2'

loop_
_atom_site_label
_atom_site_type_symbol
_atom_site_fract_x
_atom_site_fract_y
_atom_site_fract_z
_atom_site_U_iso_or_equiv
_atom_site_adp_type
_atom_site_occupancy
_atom_site_site_symmetry_order
_atom_site_calc_flag
_atom_site_refinement_flags_posn
_atom_site_refinement_flags_adp
O1 O -0.10273(10) -0.01994(12) 0.81006(7) 0.0330(3) Uani 1 1 d . .
C1 C 0.15311(13) 0.31975(16) 0.63629(9) 0.0215(4) Uani 1 1 d . .
N1 N 0.18100(11) 0.22491(14) 0.68136(8) 0.0264(4) Uani 1 1 d . .
O2 O 0.55597(9) 0.05952(12) 0.70713(7) 0.0327(3) Uani 1 1 d . .
C2 C 0.11119(13) 0.15969(16) 0.71581(10) 0.0244(4) Uani 1 1 d . .
N2 N 0.28949(11) 0.76253(13) 0.49470(9) 0.0292(4) Uani 1 1 d . .
O3 O 0.68055(9) 0.75560(11) 0.57822(7) 0.0322(3) Uani 1 1 d . .
C3 C 0.27753(13) 0.18565(16) 0.68869(10) 0.0234(4) Uani 1 1 d . .
C4 C 0.22812(13) 0.67268(15) 0.51080(10) 0.0232(4) Uani 1 1 d . .
O4 O 0.10201(9) 1.15317(11) 0.37841(7) 0.0302(3) Uani 1 1 d . .
C7 C 0.21490(13) 0.40859(15) 0.62519(9) 0.0216(4) Uani 1 1 d . .
H7 H 0.2768 0.4094 0.6512 0.026 Uiso 1 1 calc R U
C6 C 0.24733(13) 0.86929(15) 0.46860(11) 0.0252(4) Uani 1 1 d . .
C5 C 0.38942(13) 0.75940(16) 0.51410(10) 0.0242(4) Uani 1 1 d . .
C8 C 0.18775(12) 0.49888(15) 0.57558(9) 0.0193(4) Uani 1 1 d . .
C9 C 0.25298(13) 0.58798(15) 0.56204(10) 0.0221(4) Uani 1 1 d . .
H9 H 0.3146 0.5894 0.5886 0.027 Uiso 1 1 calc R U
C10 C 0.13623(13) 0.66906(15) 0.47201(10) 0.0219(4) Uani 1 1 d . .
H10 H 0.1204 0.7250 0.4348 0.026 Uiso 1 1 calc R U
C11 C 0.06884(12) 0.58820(15) 0.48579(9) 0.0185(4) Uani 1 1 d . .
C12 C 0.09362(12) 0.50022(14) 0.53849(9) 0.0174(4) Uani 1 1 d . .
C13 C 0.02851(12) 0.41070(15) 0.55315(9) 0.0185(4) Uani 1 1 d . .
C14 C 0.05970(13) 0.32207(16) 0.59989(9) 0.0223(4) Uani 1 1 d . .
H14 H 0.0170 0.2606 0.6078 0.027 Uiso 1 1 calc R U
C19 C 0.11170(13) 0.03992(17) 0.71467(10) 0.0262(4) Uani 1 1 d . .
H19 H 0.1599 0.0007 0.6912 0.031 Uiso 1 1 calc R U
C15 C 0.04132(14) 0.21525(17) 0.75123(10) 0.0296(5) Uani 1 1 d . .
H15 H 0.0420 0.2971 0.7549 0.035 Uiso 1 1 calc R U
C16 C -0.02961(15) 0.15278(17) 0.78145(10) 0.0298(5) Uani 1 1 d . .
H16 H -0.0789 0.1919 0.8038 0.036 Uiso 1 1 calc R U
C17 C -0.02844(14) 0.03300(17) 0.77902(10) 0.0265(4) Uani 1 1 d . .
C20 C -0.10568(16) -0.14344(17) 0.80857(12) 0.0367(5) Uani 1 1 d . .
H20A H -0.1616 -0.1704 0.8320 0.055 Uiso 1 1 calc R U
H20B H -0.0472 -0.1743 0.8352 0.055 Uiso 1 1 calc R U
H20C H -0.1102 -0.1702 0.7575 0.055 Uiso 1 1 calc R U
C21 C 0.31945(13) 0.15084(16) 0.75675(10) 0.0256(4) Uani 1 1 d . .
H21 H 0.2847 0.1581 0.7986 0.031 Uiso 1 1 calc R U
C22 C 0.41149(13) 0.10555(17) 0.76474(10) 0.0260(4) Uani 1 1 d . .
H22 H 0.4383 0.0788 0.8114 0.031 Uiso 1 1 calc R U
C23 C 0.46381(13) 0.09955(16) 0.70490(10) 0.0247(4) Uani 1 1 d . .
C24 C 0.42269(14) 0.13478(16) 0.63650(10) 0.0252(4) Uani 1 1 d . .
H24 H 0.4586 0.1307 0.5951 0.030 Uiso 1 1 calc R U
C25 C 0.33011(14) 0.17568(16) 0.62833(10) 0.0252(4) Uani 1 1 d . .
H25 H 0.3019 0.1973 0.5810 0.030 Uiso 1 1 calc R U
C26 C 0.60173(15) 0.0294(2) 0.77710(12) 0.0463(6) Uani 1 1 d . .
H26A H 0.6677 0.0052 0.7719 0.070 Uiso 1 1 calc R U
H26B H 0.5668 -0.0342 0.7978 0.070 Uiso 1 1 calc R U
H26C H 0.6023 0.0964 0.8099 0.070 Uiso 1 1 calc R U
C27 C 0.44319(13) 0.66544(16) 0.49649(10) 0.0255(4) Uani 1 1 d . .
H27 H 0.4127 0.6026 0.4703 0.031 Uiso 1 1 calc R U
C28 C 0.54065(13) 0.66109(15) 0.51621(10) 0.0238(4) Uani 1 1 d . .
H28 H 0.5765 0.5953 0.5042 0.029 Uiso 1 1 calc R U
C29 C 0.58585(13) 0.75310(16) 0.55354(10) 0.0238(4) Uani 1 1 d . .
C30 C 0.53302(13) 0.85018(16) 0.56856(10) 0.0264(4) Uani 1 1 d . .
H30 H 0.5642 0.9150 0.5921 0.032 Uiso 1 1 calc R U
C31 C 0.43597(13) 0.85300(16) 0.54960(11) 0.0263(4) Uani 1 1 d . .
H31 H 0.4002 0.9194 0.5608 0.032 Uiso 1 1 calc R U
C32 C 0.73390(14) 0.65356(18) 0.56906(12) 0.0360(5) Uani 1 1 d . .
H32A H 0.8007 0.6658 0.5885 0.054 Uiso 1 1 calc R U
H32B H 0.7313 0.6344 0.5167 0.054 Uiso 1 1 calc R U
H32C H 0.7067 0.5899 0.5956 0.054 Uiso 1 1 calc R U
C33 C 0.26136(14) 0.90846(16) 0.39903(11) 0.0302(5) Uani 1 1 d . .
H33 H 0.3044 0.8692 0.3705 0.036 Uiso 1 1 calc R U
C34 C 0.21280(14) 1.00454(17) 0.37113(12) 0.0325(5) Uani 1 1 d . .
H34 H 0.2225 1.0317 0.3234 0.039 Uiso 1 1 calc R U
C35 C 0.14992(13) 1.06169(15) 0.41250(10) 0.0249(4) Uani 1 1 d . .
C36 C 0.13886(14) 1.02631(17) 0.48319(11) 0.0276(4) Uani 1 1 d . .
H36 H 0.0978 1.0673 0.5125 0.033 Uiso 1 1 calc R U
C37 C 0.18888(14) 0.92963(17) 0.51077(11) 0.0297(5) Uani 1 1 d . .
H37 H 0.1824 0.9050 0.5596 0.036 Uiso 1 1 calc R U
C38 C 0.02436(16) 1.1983(2) 0.41359(12) 0.0414(6) Uani 1 1 d . .
H38A H -0.0112 1.2537 0.3809 0.062 Uiso 1 1 calc R U
H38B H 0.0488 1.2374 0.4591 0.062 Uiso 1 1 calc R U
H38C H -0.0183 1.1351 0.4251 0.062 Uiso 1 1 calc R U
C18 C 0.04336(14) -0.02377(17) 0.74704(10) 0.0270(4) Uani 1 1 d . .
H18 H 0.0460 -0.1058 0.7472 0.032 Uiso 1 1 calc R U

loop_
_atom_site_aniso_label
_atom_site_aniso_U_11
_atom_site_aniso_U_22
_atom_site_aniso_U_33
_atom_site_aniso_U_23
_atom_site_aniso_U_13
_atom_site_aniso_U_12
O1 0.0376(8) 0.0280(8) 0.0352(8) 0.0042(6) 0.0128(6) -0.0065(6)
C1 0.0236(10) 0.0221(10) 0.0187(9) 0.0029(8) 0.0018(8) 0.0011(8)
N1 0.0212(8) 0.0296(9) 0.0279(9) 0.0130(7) -0.0004(7) -0.0026(7)
O2 0.0273(7) 0.0392(8) 0.0313(8) 0.0029(7) 0.0022(6) 0.0058(7)
C2 0.0229(10) 0.0285(11) 0.0213(10) 0.0065(8) -0.0013(8) -0.0028(9)
N2 0.0196(8) 0.0178(8) 0.0492(10) 0.0099(8) -0.0017(7) -0.0029(7)
O3 0.0214(7) 0.0283(8) 0.0456(8) -0.0021(7) -0.0031(6) 0.0012(6)
C3 0.0227(10) 0.0206(9) 0.0262(10) 0.0063(8) -0.0017(8) -0.0038(8)
C4 0.0215(10) 0.0162(9) 0.0319(11) -0.0008(8) 0.0025(8) -0.0040(8)
O4 0.0324(8) 0.0235(7) 0.0354(8) 0.0051(6) 0.0068(6) 0.0080(6)
C7 0.0212(9) 0.0224(10) 0.0204(9) 0.0001(8) -0.0021(7) -0.0018(8)
C6 0.0178(10) 0.0156(9) 0.0412(12) 0.0029(8) -0.0015(8) -0.0022(8)
C5 0.0206(10) 0.0196(9) 0.0318(10) 0.0050(8) -0.0002(8) -0.0031(8)
C8 0.0219(9) 0.0181(9) 0.0179(9) -0.0035(7) 0.0021(7) -0.0021(8)
C9 0.0183(9) 0.0206(9) 0.0268(10) -0.0032(8) -0.0004(7) -0.0019(8)
C10 0.0227(10) 0.0173(9) 0.0258(10) 0.0033(8) 0.0020(8) 0.0004(8)
C11 0.0199(9) 0.0159(9) 0.0197(9) -0.0032(7) 0.0022(7) -0.0013(7)
C12 0.0198(9) 0.0156(9) 0.0172(9) -0.0022(7) 0.0038(7) -0.0018(7)
C13 0.0206(9) 0.0187(9) 0.0163(9) -0.0028(7) 0.0027(7) -0.0010(8)
C14 0.0224(10) 0.0233(10) 0.0213(9) 0.0019(8) 0.0029(8) -0.0055(8)
C19 0.0246(10) 0.0291(11) 0.0245(10) 0.0026(9) 0.0012(8) -0.0001(9)
C15 0.0406(12) 0.0243(10) 0.0237(10) 0.0050(9) 0.0029(9) -0.0027(9)
C16 0.0354(12) 0.0287(11) 0.0266(10) 0.0013(9) 0.0098(9) 0.0008(9)
C17 0.0286(11) 0.0286(11) 0.0226(10) 0.0033(8) 0.0037(8) -0.0057(9)
C20 0.0475(14) 0.0259(11) 0.0377(12) 0.0054(10) 0.0101(10) -0.0079(10)
C21 0.0271(11) 0.0293(11) 0.0206(10) 0.0043(8) 0.0022(8) -0.0040(9)
C22 0.0250(10) 0.0281(11) 0.0240(10) 0.0036(8) -0.0031(8) -0.0037(9)
C23 0.0218(10) 0.0221(10) 0.0301(11) -0.0002(8) 0.0010(8) -0.0019(8)
C24 0.0314(11) 0.0228(10) 0.0217(10) 0.0002(8) 0.0039(8) -0.0026(8)
C25 0.0320(11) 0.0222(10) 0.0204(10) 0.0050(8) -0.0020(8) -0.0040(9)
C26 0.0317(12) 0.0710(17) 0.0350(12) 0.0019(12) -0.0036(10) 0.0172(12)
C27 0.0283(11) 0.0182(9) 0.0292(10) 0.0004(8) -0.0006(8) -0.0052(8)
C28 0.0261(10) 0.0186(9) 0.0268(10) 0.0031(8) 0.0031(8) 0.0035(8)
C29 0.0209(10) 0.0250(10) 0.0251(10) 0.0034(8) 0.0010(8) -0.0018(8)
C30 0.0281(11) 0.0203(10) 0.0301(11) -0.0030(8) -0.0010(9) -0.0039(8)
C31 0.0254(10) 0.0190(10) 0.0346(11) -0.0004(8) 0.0028(9) 0.0006(8)
C32 0.0265(11) 0.0370(12) 0.0440(13) -0.0007(10) 0.0017(10) 0.0080(10)
C33 0.0299(11) 0.0222(10) 0.0397(12) 0.0015(9) 0.0096(9) 0.0023(9)
C34 0.0361(12) 0.0267(11) 0.0363(12) 0.0061(9) 0.0115(10) 0.0046(9)
C35 0.0234(10) 0.0165(9) 0.0345(11) 0.0025(8) 0.0010(8) 0.0007(8)
C36 0.0266(11) 0.0255(10) 0.0313(11) -0.0008(9) 0.0055(9) 0.0031(9)
C37 0.0289(11) 0.0280(11) 0.0318(11) 0.0052(9) 0.0009(9) -0.0004(9)
C38 0.0433(13) 0.0400(13) 0.0426(13) 0.0067(11) 0.0121(11) 0.0193(11)
C18 0.0301(11) 0.0226(10) 0.0278(10) 0.0018(8) 0.0000(8) -0.0031(9)

loop_
_atom_type_symbol
_atom_type_description
_atom_type_scat_dispersion_real
_atom_type_scat_dispersion_imag
_atom_type_scat_source
C C 0.0033 0.0016 'International Tables Vol C Tables 4.2.6.8 and 6.1.1.4'
H H 0.0000 0.0000 'International Tables Vol C Tables 4.2.6.8 and 6.1.1.4'
N N 0.0061 0.0033 'International Tables Vol C Tables 4.2.6.8 and 6.1.1.4'
O O 0.0106 0.0060 'International Tables Vol C Tables 4.2.6.8 and 6.1.1.4'

loop_
_exptl_crystal_face_index_h
_exptl_crystal_face_index_k
_exptl_crystal_face_index_l
_exptl_crystal_face_perp_dist
1.00 3.00 3.00 0.1520
0.00 -2.00 -1.00 0.1280
-1.00 1.00 -1.00 0.1790
1.00 -1.00 1.00 0.1460
-1.00 3.00 0.00 0.1560
0.00 -3.00 -2.00 0.1280
-2.00 0.00 -3.00 0.1880
2.00 0.00 3.00 0.1780
0.00 2.00 1.00 0.1460
0.00 3.00 2.00 0.1460
-2.00 3.00 -1.00 0.1620
2.00 -3.00 1.00 0.1470
0.00 -1.00 -1.00 0.1260
1.00 0.00 2.00 0.1820
-1.00 0.00 1.00 0.0660
1.00 0.00 -1.00 0.0280
1.00 0.00 -2.00 0.0570
-1.00 1.00 2.00 0.1130
-1.00 1.00 1.00 0.1350
-1.00 -1.00 -1.00 0.1670
3.00 3.00 2.00 0.1410
-1.00 3.00 -2.00 0.1510
1.00 3.00 0.00 0.1530
0.00 3.00 -1.00 0.1500
1.00 3.00 -2.00 0.1340

loop_
_geom_angle_atom_site_label_1
_geom_angle_atom_site_label_2
_geom_angle_atom_site_label_3
_geom_angle
_geom_angle_site_symmetry_3
C17 O1 C20 117.30(16) .
C7 C1 N1 121.84(16) .
C7 C1 C14 119.12(17) .
N1 C1 C14 119.02(16) .
C1 N1 C3 120.94(15) .
C1 N1 C2 120.45(15) .
C3 N1 C2 118.39(15) .
C23 O2 C26 117.02(15) .
C15 C2 C19 118.47(18) .
C15 C2 N1 120.41(17) .
C19 C2 N1 121.12(18) .
C4 N2 C5 122.92(15) .
C4 N2 C6 117.95(15) .
C5 N2 C6 118.30(15) .
C29 O3 C32 116.91(15) .
C21 C3 C25 118.54(18) .
C21 C3 N1 119.78(17) .
C25 C3 N1 121.60(16) .
C9 C4 N2 123.43(17) .
C9 C4 C10 118.73(16) .
N2 C4 C10 117.84(16) .
C35 O4 C38 116.30(15) .
C1 C7 C8 120.93(17) .
C1 C7 H7 119.5 .
C8 C7 H7 119.5 .
C37 C6 C33 119.75(17) .
C37 C6 N2 120.19(18) .
C33 C6 N2 119.97(18) .
C27 C5 C31 118.67(17) .
C27 C5 N2 120.86(17) .
C31 C5 N2 120.45(17) .
C7 C8 C9 120.80(16) .
C7 C8 C12 119.64(16) .
C9 C8 C12 119.56(16) .
C4 C9 C8 120.74(17) .
C4 C9 H9 119.6 .
C8 C9 H9 119.6 .
C11 C10 C4 122.72(17) .
C11 C10 H10 118.6 .
C4 C10 H10 118.6 .
C10 C11 C12 119.03(16) .
C10 C11 C13 121.79(16) 3_566
C12 C11 C13 119.18(15) 3_566
C11 C12 C13 121.94(16) .
C11 C12 C8 119.06(16) .
C13 C12 C8 118.95(16) .
C14 C13 C12 119.12(16) .
C14 C13 C11 121.92(16) 3_566
C12 C13 C11 118.85(15) 3_566
C13 C14 C1 122.11(17) .
C13 C14 H14 118.9 .
C1 C14 H14 118.9 .
C18 C19 C2 121.38(19) .
C18 C19 H19 119.3 .
C2 C19 H19 119.3 .
C2 C15 C16 120.74(18) .
C2 C15 H15 119.6 .
C16 C15 H15 119.6 .
C15 C16 C17 119.83(19) .
C15 C16 H16 120.1 .
C17 C16 H16 120.1 .
O1 C17 C18 125.08(18) .
O1 C17 C16 114.83(18) .
C18 C17 C16 120.09(18) .
O1 C20 H20A 109.5 .
O1 C20 H20B 109.5 .
H20A C20 H20B 109.5 .
O1 C20 H20C 109.5 .
H20A C20 H20C 109.5 .
H20B C20 H20C 109.5 .
C3 C21 C22 121.05(18) .
C3 C21 H21 119.5 .
C22 C21 H21 119.5 .
C23 C22 C21 119.75(17) .
C23 C22 H22 120.1 .
C21 C22 H22 120.1 .
O2 C23 C22 124.49(17) .
O2 C23 C24 115.86(17) .
C22 C23 C24 119.64(18) .
C25 C24 C23 120.37(18) .
C25 C24 H24 119.8 .
C23 C24 H24 119.8 .
C24 C25 C3 120.58(17) .
C24 C25 H25 119.7 .
C3 C25 H25 119.7 .
O2 C26 H26A 109.5 .
O2 C26 H26B 109.5 .
H26A C26 H26B 109.5 .
O2 C26 H26C 109.5 .
H26A C26 H26C 109.5 .
H26B C26 H26C 109.5 .
C5 C27 C28 121.16(17) .
C5 C27 H27 119.4 .
C28 C27 H27 119.4 .
C27 C28 C29 119.72(17) .
C27 C28 H28 120.1 .
C29 C28 H28 120.1 .
O3 C29 C28 124.46(17) .
O3 C29 C30 116.07(16) .
C28 C29 C30 119.47(17) .
C31 C30 C29 120.30(18) .
C31 C30 H30 119.8 .
C29 C30 H30 119.8 .
C30 C31 C5 120.58(18) .
C30 C31 H31 119.7 .
C5 C31 H31 119.7 .
O3 C32 H32A 109.5 .
O3 C32 H32B 109.5 .
H32A C32 H32B 109.5 .
O3 C32 H32C 109.5 .
H32A C32 H32C 109.5 .
H32B C32 H32C 109.5 .
C34 C33 C6 119.83(19) .
C34 C33 H33 120.1 .
C6 C33 H33 120.1 .
C33 C34 C35 120.16(19) .
C33 C34 H34 119.9 .
C35 C34 H34 119.9 .
O4 C35 C36 124.16(17) .
O4 C35 C34 115.53(17) .
C36 C35 C34 120.32(17) .
C35 C36 C37 118.78(18) .
C35 C36 H36 120.6 .
C37 C36 H36 120.6 .
C6 C37 C36 121.00(19) .
C6 C37 H37 119.5 .
C36 C37 H37 119.5 .
O4 C38 H38A 109.5 .
O4 C38 H38B 109.5 .
H38A C38 H38B 109.5 .
O4 C38 H38C 109.5 .
H38A C38 H38C 109.5 .
H38B C38 H38C 109.5 .
C17 C18 C19 119.37(18) .
C17 C18 H18 120.3 .
C19 C18 H18 120.3 .

loop_
_geom_bond_atom_site_label_1
_geom_bond_atom_site_label_2
_geom_bond_distance
_geom_bond_site_symmetry_2
O1 C17 1.377(2) .
O1 C20 1.430(2) .
C1 C7 1.372(3) .
C1 N1 1.406(2) .
C1 C14 1.412(3) .
N1 C3 1.422(2) .
N1 C2 1.429(2) .
O2 C23 1.370(2) .
O2 C26 1.419(2) .
C2 C15 1.383(3) .
C2 C19 1.387(3) .
N2 C4 1.399(2) .
N2 C5 1.413(2) .
N2 C6 1.432(2) .
O3 C29 1.362(2) .
O3 C32 1.417(2) .
C3 C21 1.385(3) .
C3 C25 1.389(3) .
C4 C9 1.378(3) .
C4 C10 1.411(3) .
O4 C35 1.372(2) .
O4 C38 1.416(2) .
C7 C8 1.412(3) .
C7 H7 0.9500 .
C6 C37 1.369(3) .
C6 C33 1.382(3) .
C5 C27 1.379(3) .
C5 C31 1.393(3) .
C8 C9 1.416(2) .
C8 C12 1.426(2) .
C9 H9 0.9500 .
C10 C11 1.370(2) .
C10 H10 0.9500 .
C11 C12 1.422(2) .
C11 C13 1.479(2) 3_566
C12 C13 1.424(2) .
C13 C14 1.380(2) .
C13 C11 1.479(2) 3_566
C14 H14 0.9500 .
C19 C18 1.386(3) .
C19 H19 0.9500 .
C15 C16 1.386(3) .
C15 H15 0.9500 .
C16 C17 1.387(3) .
C16 H16 0.9500 .
C17 C18 1.378(3) .
C20 H20A 0.9800 .
C20 H20B 0.9800 .
C20 H20C 0.9800 .
C21 C22 1.388(3) .
C21 H21 0.9500 .
C22 C23 1.376(3) .
C22 H22 0.9500 .
C23 C24 1.388(3) .
C24 C25 1.377(3) .
C24 H24 0.9500 .
C25 H25 0.9500 .
C26 H26A 0.9800 .
C26 H26B 0.9800 .
C26 H26C 0.9800 .
C27 C28 1.381(3) .
C27 H27 0.9500 .
C28 C29 1.386(3) .
C28 H28 0.9500 .
C29 C30 1.388(3) .
C30 C31 1.373(3) .
C30 H30 0.9500 .
C31 H31 0.9500 .
C32 H32A 0.9800 .
C32 H32B 0.9800 .
C32 H32C 0.9800 .
C33 C34 1.377(3) .
C33 H33 0.9500 .
C34 C35 1.383(3) .
C34 H34 0.9500 .
C35 C36 1.379(3) .
C36 C37 1.390(3) .
C36 H36 0.9500 .
C37 H37 0.9500 .
C38 H38A 0.9800 .
C38 H38B 0.9800 .
C38 H38C 0.9800 .
C18 H18 0.9500 .

loop_
_geom_torsion_atom_site_label_1
_geom_torsion_atom_site_label_2
_geom_torsion_atom_site_label_3
_geom_torsion_atom_site_label_4
_geom_torsion
_geom_torsion_site_symmetry_1
_geom_torsion_site_symmetry_4
C7 C1 N1 C3 -30.7(3) . .
C14 C1 N1 C3 147.58(17) . .
C7 C1 N1 C2 154.75(18) . .
C14 C1 N1 C2 -27.0(2) . .
C1 N1 C2 C15 -46.1(2) . .
C3 N1 C2 C15 139.16(18) . .
C1 N1 C2 C19 133.89(19) . .
C3 N1 C2 C19 -40.8(2) . .
C1 N1 C3 C21 139.90(18) . .
C2 N1 C3 C21 -45.4(2) . .
C1 N1 C3 C25 -43.4(3) . .
C2 N1 C3 C25 131.32(19) . .
C5 N2 C4 C9 17.2(3) . .
C6 N2 C4 C9 -152.22(18) . .
C5 N2 C4 C10 -162.53(17) . .
C6 N2 C4 C10 28.1(3) . .
N1 C1 C7 C8 175.38(16) . .
C14 C1 C7 C8 -2.9(3) . .
C4 N2 C6 C37 59.4(2) . .
C5 N2 C6 C37 -110.4(2) . .
C4 N2 C6 C33 -117.0(2) . .
C5 N2 C6 C33 73.1(2) . .
C4 N2 C5 C27 50.8(3) . .
C6 N2 C5 C27 -139.79(19) . .
C4 N2 C5 C31 -131.0(2) . .
C6 N2 C5 C31 38.3(3) . .
C1 C7 C8 C9 -177.46(17) . .
C1 C7 C8 C12 2.4(3) . .
N2 C4 C9 C8 -179.66(17) . .
C10 C4 C9 C8 0.0(3) . .
C7 C8 C9 C4 176.59(17) . .
C12 C8 C9 C4 -3.2(3) . .
C9 C4 C10 C11 3.4(3) . .
N2 C4 C10 C11 -176.85(17) . .
C4 C10 C11 C12 -3.5(3) . .
C4 C10 C11 C13 177.13(17) . 3_566
C10 C11 C12 C13 -177.23(16) . .
C13 C11 C12 C13 2.2(3) 3_566 .
C10 C11 C12 C8 0.2(2) . .
C13 C11 C12 C8 179.55(15) 3_566 .
C7 C8 C12 C11 -176.70(16) . .
C9 C8 C12 C11 3.1(2) . .
C7 C8 C12 C13 0.8(2) . .
C9 C8 C12 C13 -179.41(16) . .
C11 C12 C13 C14 174.12(16) . .
C8 C12 C13 C14 -3.3(2) . .
C11 C12 C13 C11 -2.2(3) . 3_566
C8 C12 C13 C11 -179.55(15) . 3_566
C12 C13 C14 C1 2.8(3) . .
C11 C13 C14 C1 178.98(16) 3_566 .
C7 C1 C14 C13 0.3(3) . .
N1 C1 C14 C13 -178.04(16) . .
C15 C2 C19 C18 1.0(3) . .
N1 C2 C19 C18 -179.05(16) . .
C19 C2 C15 C16 -3.4(3) . .
N1 C2 C15 C16 176.62(17) . .
C2 C15 C16 C17 2.8(3) . .
C20 O1 C17 C18 -0.3(3) . .
C20 O1 C17 C16 179.47(17) . .
C15 C16 C17 O1 -179.44(16) . .
C15 C16 C17 C18 0.4(3) . .
C25 C3 C21 C22 -0.8(3) . .
N1 C3 C21 C22 176.05(17) . .
C3 C21 C22 C23 2.8(3) . .
C26 O2 C23 C22 -4.2(3) . .
C26 O2 C23 C24 176.34(18) . .
C21 C22 C23 O2 178.10(17) . .
C21 C22 C23 C24 -2.4(3) . .
O2 C23 C24 C25 179.56(16) . .
C22 C23 C24 C25 0.1(3) . .
C23 C24 C25 C3 2.0(3) . .
C21 C3 C25 C24 -1.6(3) . .
N1 C3 C25 C24 -178.40(17) . .
C31 C5 C27 C28 2.8(3) . .
N2 C5 C27 C28 -179.05(17) . .
C5 C27 C28 C29 -0.8(3) . .
C32 O3 C29 C28 -4.5(3) . .
C32 O3 C29 C30 174.71(17) . .
C27 C28 C29 O3 177.09(17) . .
C27 C28 C29 C30 -2.1(3) . .
O3 C29 C30 C31 -176.26(17) . .
C28 C29 C30 C31 3.0(3) . .
C29 C30 C31 C5 -1.0(3) . .
C27 C5 C31 C30 -1.9(3) . .
N2 C5 C31 C30 179.95(17) . .
C37 C6 C33 C34 -3.3(3) . .
N2 C6 C33 C34 173.22(17) . .
C6 C33 C34 C35 -0.2(3) . .
C38 O4 C35 C36 -12.3(3) . .
C38 O4 C35 C34 168.01(18) . .
C33 C34 C35 O4 -177.18(18) . .
C33 C34 C35 C36 3.1(3) . .
O4 C35 C36 C37 177.68(17) . .
C34 C35 C36 C37 -2.7(3) . .
C33 C6 C37 C36 3.7(3) . .
N2 C6 C37 C36 -172.73(17) . .
C35 C36 C37 C6 -0.8(3) . .
O1 C17 C18 C19 177.03(17) . .
C16 C17 C18 C19 -2.8(3) . .
C2 C19 C18 C17 2.1(3) . .
